data_4110211
loop_
_publ_author_name
'Matthew J. Horner'
'K. Travis Holman'
'Michael D. Ward'

_publ_section_title
;
 Architectural Diversity and Elastic Networks in Hydrogen-Bonded Host
 Frameworks: From Molecular Jaws to Cylinders
;
_journal_name_full 'Journal of the American Chemical Society'
_journal_page_first 14640
_journal_page_last 14660
_journal_paper_doi 10.1021/ja0741574
_journal_volume 129
_journal_year 2007
_chemical_formula_sum 'C7 H10 Cl N3 O3 S'
_chemical_formula_weight 251.69
_chemical_name_systematic
; 
 ? 
;
_space_group_IT_number 2
_symmetry_cell_setting triclinic
_symmetry_space_group_name_Hall '-P 1'
_symmetry_space_group_name_H-M 'P -1'
_atom_sites_solution_hydrogens geom
_atom_sites_solution_primary direct
_atom_sites_solution_secondary difmap
_audit_creation_method SHELXL-97
_cell_angle_alpha 73.749(3)
_cell_angle_beta 72.979(3)
_cell_angle_gamma 62.076(3)
_cell_formula_units_Z 2
_cell_length_a 7.3158(15)
_cell_length_b 7.3242(15)
_cell_length_c 12.272(3)
_cell_measurement_reflns_used 2243
_cell_measurement_temperature 173(2)
_cell_measurement_theta_max 27.105
_cell_measurement_theta_min 3.154
_cell_volume 547.6(2)
_computing_cell_refinement 'SAINT, Bruker'
_computing_data_collection 'SMART, Bruker (or Siemens)'
_computing_data_reduction 'SAINT, Bruker'
_computing_molecular_graphics 'XSEED, L. Barbour; http://www.xseed.com'
_computing_publication_material CIFTAB
_computing_structure_refinement 'SHELXL-97 (Sheldrick, 1997)'
_computing_structure_solution 'SHELXS-97 (Sheldrick, 1990)'
_diffrn_ambient_temperature 173(2)
_diffrn_measured_fraction_theta_full 0.990
_diffrn_measured_fraction_theta_max 0.990
_diffrn_measurement_device_type 'SMART platform CCD, Bruker (or Siemens)'
_diffrn_measurement_method 'omega scans'
_diffrn_radiation_monochromator graphite
_diffrn_radiation_source 'fine-focus sealed tube'
_diffrn_radiation_type MoK\a
_diffrn_radiation_wavelength 0.71073
_diffrn_reflns_av_R_equivalents 0.0197
_diffrn_reflns_av_sigmaI/netI 0.0212
_diffrn_reflns_limit_h_max 9
_diffrn_reflns_limit_h_min -9
_diffrn_reflns_limit_k_max 9
_diffrn_reflns_limit_k_min -9
_diffrn_reflns_limit_l_max 15
_diffrn_reflns_limit_l_min -15
_diffrn_reflns_number 6205
_diffrn_reflns_theta_full 27.00
_diffrn_reflns_theta_max 27.00
_diffrn_reflns_theta_min 1.76
_exptl_absorpt_coefficient_mu 0.531
_exptl_absorpt_correction_T_max 0.8967
_exptl_absorpt_correction_T_min 0.8528
_exptl_absorpt_correction_type multi-scan
_exptl_absorpt_process_details 'SADABS, G. Sheldrick (1999)'
_exptl_crystal_colour colorless
_exptl_crystal_density_diffrn 1.527
_exptl_crystal_description prism
_exptl_crystal_F_000 260
_exptl_crystal_size_max 0.31
_exptl_crystal_size_mid 0.27
_exptl_crystal_size_min 0.21
_refine_diff_density_max 0.486
_refine_diff_density_min -0.370
_refine_diff_density_rms 0.060
_refine_ls_extinction_method none
_refine_ls_goodness_of_fit_ref 1.080
_refine_ls_hydrogen_treatment constr
_refine_ls_matrix_type full
_refine_ls_number_parameters 176
_refine_ls_number_reflns 2383
_refine_ls_number_restraints 27
_refine_ls_restrained_S_all 1.076
_refine_ls_R_factor_all 0.0444
_refine_ls_R_factor_gt 0.0388
_refine_ls_shift/su_max 0.000
_refine_ls_shift/su_mean 0.000
_refine_ls_structure_factor_coef Fsqd
_refine_ls_weighting_details 'calc w=1/[\s^2^(Fo^2^)+(0.0581P)^2^+0.2044P] where P=(Fo^2^+2Fc^2^)/3'
_refine_ls_weighting_scheme calc
_refine_ls_wR_factor_gt 0.1009
_refine_ls_wR_factor_ref 0.1036
_reflns_number_gt 2133
_reflns_number_total 2383
_reflns_threshold_expression >2sigma(I)
_cod_data_source_file ja0741574si20070910_040750_10.cif
_cod_data_source_block G3CBS
_cod_original_cell_volume 547.56(19)
_cod_database_code 4110211

loop_
_symmetry_equiv_pos_as_xyz
'x, y, z'
'-x, -y, -z'

loop_
_atom_site_label
_atom_site_type_symbol
_atom_site_fract_x
_atom_site_fract_y
_atom_site_fract_z
_atom_site_U_iso_or_equiv
_atom_site_adp_type
_atom_site_occupancy
_atom_site_symmetry_multiplicity
_atom_site_calc_flag
_atom_site_refinement_flags
_atom_site_disorder_assembly
_atom_site_disorder_group
S1A S 0.3322(3) 0.12730(15) 0.18933(10) 0.0253(2) Uani 0.82 1 d PD A 1
O1A O 0.2316(6) 0.3562(3) 0.1713(2) 0.0311(4) Uani 0.82 1 d PD A 1
O2A O 0.5603(4) 0.0430(6) 0.1464(3) 0.0317(5) Uani 0.82 1 d PD A 1
O3A O 0.2313(7) 0.0385(6) 0.1455(3) 0.0334(6) Uani 0.82 1 d PD A 1
C1A C 0.2952(4) 0.0417(3) 0.34174(18) 0.0292(5) Uani 0.82 1 d PD A 1
C2A C 0.2444(4) 0.1778(4) 0.41579(19) 0.0334(5) Uani 0.82 1 d PD A 1
H2A H 0.2310 0.3172 0.3863 0.040 Uiso 0.82 1 calc PR A 1
C3A C 0.2136(4) 0.1056(4) 0.5344(2) 0.0390(5) Uani 0.82 1 d PD A 1
C4A C 0.2345(4) -0.0983(4) 0.5781(2) 0.0455(6) Uani 0.82 1 d PD A 1
H4A H 0.2133 -0.1455 0.6593 0.055 Uiso 0.82 1 calc PR A 1
C5A C 0.2865(4) -0.2323(4) 0.5030(2) 0.0466(6) Uani 0.82 1 d PD A 1
H5A H 0.3016 -0.3721 0.5327 0.056 Uiso 0.82 1 calc PR A 1
C6A C 0.3166(4) -0.1636(4) 0.3845(2) 0.0387(5) Uani 0.82 1 d PD A 1
H6A H 0.3515 -0.2555 0.3328 0.046 Uiso 0.82 1 calc PR A 1
Cl1A Cl 0.13790(12) 0.27658(13) 0.62972(6) 0.0577(2) Uani 0.82 1 d PD A 1
S1B S 0.3139(14) 0.1675(11) 0.1893(5) 0.0253(2) Uani 0.18 1 d PD B 5
O1B O 0.220(3) 0.3940(13) 0.1541(12) 0.0311(4) Uani 0.18 1 d PD B 5
O2B O 0.5428(17) 0.072(3) 0.1482(14) 0.0317(5) Uani 0.18 1 d PD B 5
O3B O 0.211(4) 0.063(3) 0.1601(13) 0.0334(6) Uani 0.18 1 d PD B 5
C1B C 0.275(2) 0.1182(11) 0.3432(5) 0.0292(5) Uani 0.18 1 d PD B 5
C2B C 0.292(2) -0.0773(12) 0.4044(6) 0.0387(5) Uani 0.18 1 d PD B 5
H2B H 0.3169 -0.1851 0.3660 0.046 Uiso 0.18 1 calc PR B 5
C3B C 0.271(2) -0.1109(11) 0.5240(6) 0.0466(6) Uani 0.18 1 d PD B 5
C4B C 0.226(2) 0.0478(12) 0.5815(7) 0.0455(6) Uani 0.18 1 d PD B 5
H4B H 0.2083 0.0226 0.6634 0.055 Uiso 0.18 1 calc PR B 5
C5B C 0.2082(16) 0.2423(12) 0.5194(6) 0.0390(5) Uani 0.18 1 d PD B 5
H5B H 0.1760 0.3520 0.5584 0.047 Uiso 0.18 1 calc PR B 5
C6B C 0.2369(18) 0.2772(12) 0.3997(6) 0.0334(5) Uani 0.18 1 d PD B 5
H6B H 0.2304 0.4091 0.3563 0.040 Uiso 0.18 1 calc PR B 5
Cl1B Cl 0.2903(5) -0.3530(4) 0.6054(2) 0.0497(7) Uani 0.18 1 d PD B 5
C7 C 0.6925(3) 0.5005(3) 0.11430(14) 0.0281(4) Uani 1 1 d . . .
N1 N 0.7933(2) 0.2965(2) 0.11020(14) 0.0331(3) Uani 1 1 d . . .
H1C H 0.7237 0.2273 0.1081 0.040 Uiso 1 1 calc R . .
H1D H 0.9296 0.2308 0.1095 0.040 Uiso 1 1 calc R . .
N2 N 0.4867(2) 0.6003(2) 0.11530(14) 0.0335(3) Uani 1 1 d . . .
H2C H 0.4168 0.5313 0.1133 0.040 Uiso 1 1 calc R . .
H2D H 0.4203 0.7353 0.1180 0.040 Uiso 1 1 calc R . .
N3 N 0.7990(2) 0.6053(2) 0.11719(14) 0.0336(3) Uani 1 1 d . . .
H3C H 0.7327 0.7404 0.1198 0.040 Uiso 1 1 calc R . .
H3D H 0.9353 0.5392 0.1165 0.040 Uiso 1 1 calc R . .

loop_
_atom_site_aniso_label
_atom_site_aniso_U_11
_atom_site_aniso_U_22
_atom_site_aniso_U_33
_atom_site_aniso_U_23
_atom_site_aniso_U_13
_atom_site_aniso_U_12
S1A 0.0210(4) 0.0214(6) 0.0325(2) -0.0025(3) -0.00568(19) -0.0088(5)
O1A 0.0284(8) 0.0237(10) 0.0395(11) -0.0003(7) -0.0100(8) -0.0104(10)
O2A 0.0219(7) 0.0285(15) 0.0406(7) -0.0054(7) -0.0016(6) -0.0100(7)
O3A 0.0299(12) 0.0300(12) 0.0450(12) -0.0078(8) -0.0119(10) -0.0128(11)
C1A 0.0177(9) 0.0314(13) 0.0355(10) -0.0019(9) -0.0050(7) -0.0100(12)
C2A 0.0258(10) 0.0364(13) 0.0377(11) -0.0040(10) -0.0091(8) -0.0123(11)
C3A 0.0257(10) 0.0494(14) 0.0389(12) -0.0066(11) -0.0085(9) -0.0125(11)
C4A 0.0272(12) 0.0554(16) 0.0386(13) 0.0068(11) -0.0055(10) -0.0136(11)
C5A 0.0362(13) 0.0389(14) 0.0486(14) 0.0067(11) -0.0028(10) -0.0135(12)
C6A 0.0315(11) 0.0309(13) 0.0449(13) 0.0000(10) -0.0029(9) -0.0120(11)
Cl1A 0.0566(4) 0.0771(5) 0.0415(4) -0.0184(3) -0.0136(3) -0.0227(4)
S1B 0.0210(4) 0.0214(6) 0.0325(2) -0.0025(3) -0.00568(19) -0.0088(5)
O1B 0.0284(8) 0.0237(10) 0.0395(11) -0.0003(7) -0.0100(8) -0.0104(10)
O2B 0.0219(7) 0.0285(15) 0.0406(7) -0.0054(7) -0.0016(6) -0.0100(7)
O3B 0.0299(12) 0.0300(12) 0.0450(12) -0.0078(8) -0.0119(10) -0.0128(11)
C1B 0.0177(9) 0.0314(13) 0.0355(10) -0.0019(9) -0.0050(7) -0.0100(12)
C2B 0.0315(11) 0.0309(13) 0.0449(13) 0.0000(10) -0.0029(9) -0.0120(11)
C3B 0.0362(13) 0.0389(14) 0.0486(14) 0.0067(11) -0.0028(10) -0.0135(12)
C4B 0.0272(12) 0.0554(16) 0.0386(13) 0.0068(11) -0.0055(10) -0.0136(11)
C5B 0.0257(10) 0.0494(14) 0.0389(12) -0.0066(11) -0.0085(9) -0.0125(11)
C6B 0.0258(10) 0.0364(13) 0.0377(11) -0.0040(10) -0.0091(8) -0.0123(11)
Cl1B 0.0544(17) 0.0425(15) 0.0426(15) 0.0063(11) -0.0099(12) -0.0196(13)
C7 0.0269(8) 0.0324(9) 0.0267(8) -0.0030(6) -0.0057(6) -0.0147(7)
N1 0.0263(7) 0.0310(8) 0.0449(9) -0.0068(6) -0.0089(6) -0.0131(6)
N2 0.0262(7) 0.0313(8) 0.0460(9) -0.0075(6) -0.0093(6) -0.0127(6)
N3 0.0270(8) 0.0313(8) 0.0471(9) -0.0071(6) -0.0097(6) -0.0141(6)

loop_
_atom_type_symbol
_atom_type_description
_atom_type_scat_dispersion_real
_atom_type_scat_dispersion_imag
_atom_type_scat_source
C C 0.0033 0.0016 'International Tables Vol C Tables 4.2.6.8 and 6.1.1.4'
H H 0.0000 0.0000 'International Tables Vol C Tables 4.2.6.8 and 6.1.1.4'
N N 0.0061 0.0033 'International Tables Vol C Tables 4.2.6.8 and 6.1.1.4'
O O 0.0106 0.0060 'International Tables Vol C Tables 4.2.6.8 and 6.1.1.4'
S S 0.1246 0.1234 'International Tables Vol C Tables 4.2.6.8 and 6.1.1.4'
Cl Cl 0.1484 0.1585 'International Tables Vol C Tables 4.2.6.8 and 6.1.1.4'

loop_
_geom_angle_atom_site_label_1
_geom_angle_atom_site_label_2
_geom_angle_atom_site_label_3
_geom_angle
O3A S1A O1A 112.97(13)
O3A S1A O2A 112.01(13)
O1A S1A O2A 112.74(13)
O3A S1A C1A 105.76(13)
O1A S1A C1A 106.32(12)
O2A S1A C1A 106.40(13)
C2A C1A C6A 121.1(2)
C2A C1A S1A 120.28(16)
C6A C1A S1A 118.65(17)
C1A C2A C3A 118.4(2)
C1A C2A H2A 120.8
C3A C2A H2A 120.8
C4A C3A C2A 121.1(2)
C4A C3A Cl1A 119.36(19)
C2A C3A Cl1A 119.5(2)
C5A C4A C3A 119.7(2)
C5A C4A H4A 120.2
C3A C4A H4A 120.2
C4A C5A C6A 120.3(2)
C4A C5A H5A 119.8
C6A C5A H5A 119.8
C5A C6A C1A 119.4(2)
C5A C6A H6A 120.3
C1A C6A H6A 120.3
O1B S1B O3B 113.4(6)
O1B S1B O2B 112.9(6)
O3B S1B O2B 111.4(6)
O1B S1B C1B 106.8(5)
O3B S1B C1B 105.9(5)
O2B S1B C1B 105.8(5)
C2B C1B C6B 121.1(5)
C2B C1B S1B 120.2(5)
C6B C1B S1B 118.7(5)
C1B C2B C3B 117.9(5)
C1B C2B H2B 121.1
C3B C2B H2B 121.1
C4B C3B C2B 121.6(5)
C4B C3B Cl1B 118.4(5)
C2B C3B Cl1B 120.0(5)
C5B C4B C3B 119.7(6)
C5B C4B H4B 120.1
C3B C4B H4B 120.1
C4B C5B C6B 119.8(6)
C4B C5B H5B 120.1
C6B C5B H5B 120.1
C5B C6B C1B 119.8(6)
C5B C6B H6B 120.1
C1B C6B H6B 120.1
N2 C7 N1 120.15(16)
N2 C7 N3 120.04(16)
N1 C7 N3 119.82(15)
C7 N1 H1C 120.0
C7 N1 H1D 120.0
H1C N1 H1D 120.0
C7 N2 H2C 120.0
C7 N2 H2D 120.0
H2C N2 H2D 120.0
C7 N3 H3C 120.0
C7 N3 H3D 120.0
H3C N3 H3D 120.0

loop_
_geom_bond_atom_site_label_1
_geom_bond_atom_site_label_2
_geom_bond_distance
S1A O3A 1.4607(16)
S1A O1A 1.4609(16)
S1A O2A 1.4651(16)
S1A C1A 1.781(2)
C1A C2A 1.386(3)
C1A C6A 1.395(3)
C2A C3A 1.392(3)
C2A H2A 0.9500
C3A C4A 1.388(4)
C3A Cl1A 1.742(3)
C4A C5A 1.382(4)
C4A H4A 0.9500
C5A C6A 1.387(4)
C5A H5A 0.9500
C6A H6A 0.9500
S1B O1B 1.454(4)
S1B O3B 1.462(4)
S1B O2B 1.468(4)
S1B C1B 1.783(4)
C1B C2B 1.384(5)
C1B C6B 1.395(5)
C2B C3B 1.393(6)
C2B H2B 0.9500
C3B C4B 1.386(5)
C3B Cl1B 1.738(5)
C4B C5B 1.379(6)
C4B H4B 0.9500
C5B C6B 1.388(6)
C5B H5B 0.9500
C6B H6B 0.9500
C7 N2 1.329(2)
C7 N1 1.329(2)
C7 N3 1.337(2)
N1 H1C 0.8800
N1 H1D 0.8800
N2 H2C 0.8800
N2 H2D 0.8800
N3 H3C 0.8800
N3 H3D 0.8800

loop_
_geom_torsion_atom_site_label_1
_geom_torsion_atom_site_label_2
_geom_torsion_atom_site_label_3
_geom_torsion_atom_site_label_4
_geom_torsion
O3A S1A C1A C2A -139.0(2)
O1A S1A C1A C2A -18.7(3)
O2A S1A C1A C2A 101.7(3)
O3A S1A C1A C6A 40.4(3)
O1A S1A C1A C6A 160.8(3)
O2A S1A C1A C6A -78.8(3)
C6A C1A C2A C3A -0.4(4)
S1A C1A C2A C3A 178.99(19)
C1A C2A C3A C4A 0.5(4)
C1A C2A C3A Cl1A -177.11(18)
C2A C3A C4A C5A -0.1(4)
Cl1A C3A C4A C5A 177.5(2)
C3A C4A C5A C6A -0.3(4)
C4A C5A C6A C1A 0.4(4)
C2A C1A C6A C5A 0.0(4)
S1A C1A C6A C5A -179.4(2)
O1B S1B C1B C2B 161.3(14)
O3B S1B C1B C2B 40.3(15)
O2B S1B C1B C2B -78.1(15)
O1B S1B C1B C6B -21.2(14)
O3B S1B C1B C6B -142.3(14)
O2B S1B C1B C6B 99.4(14)
C6B C1B C2B C3B -1(2)
S1B C1B C2B C3B 176.8(11)
C1B C2B C3B C4B 3(2)
C1B C2B C3B Cl1B 179.9(11)
C2B C3B C4B C5B -2(2)
Cl1B C3B C4B C5B -179.3(10)
C3B C4B C5B C6B -0.6(19)
C4B C5B C6B C1B 2.6(18)
C2B C1B C6B C5B -2(2)
S1B C1B C6B C5B -179.5(9)
